data_4124037
loop_
_publ_author_name
'Foster, M.D.'
'Friedrichs, O.D.'
'Klinowski, J.'
'Bell, R.G.'
'Paz, F.A.A.'

_publ_section_title
;
 Chemical evaluation of hypothetical uninodal zeolites
;
_journal_name_full 'Journal of the American Chemical Society'
_journal_page_first 9769
_journal_page_last 9775
_journal_paper_doi 10.1021/ja037334j
_journal_volume 126
_journal_year 2004
_chemical_formula_sum 'O2 Si'
_chemical_name_systematic 'Si O2'
_space_group_IT_number 195
_symmetry_space_group_name_Hall 'P 2 2 3'
_symmetry_space_group_name_H-M 'P 2 3'
_cell_angle_alpha 90
_cell_angle_beta 90
_cell_angle_gamma 90
_cell_formula_units_Z 12
_cell_length_a 8.7638
_cell_length_b 8.7638
_cell_length_c 8.7638
_cell_volume 673.097
_citation_journal_id_ASTM JACSAT
_cod_data_source_file Foster_JACSAT_2004_497.cif
_cod_data_source_block O2Si1
_cod_original_cell_volume 673.0965
_cod_original_formula_sum 'O2 Si1'
_cod_struct_determination_method theoretical
_cod_database_code 4124037

loop_
_symmetry_equiv_pos_as_xyz
x,y,z
-x,-y,z
x,-y,-z
-x,y,-z
z,x,y
-z,-x,y
z,-x,-y
-z,x,-y
y,z,x
y,-z,-x
-y,z,-x
-y,-z,x

loop_
_atom_site_label
_atom_site_type_symbol
_atom_site_fract_x
_atom_site_fract_y
_atom_site_fract_z
_atom_site_occupancy
_atom_site_U_iso_or_equiv
O3 O-2 0.24604 0.81255 0.42081 1 0.0
Si1 Si+4 0.42132 0.83612 0.35427 1 0.0
O2 O-2 0.5 0.75406 0.5 1 0.0
O1 O-2 0.5 0 0.33429 1 0.0
